data_7228839
loop_
_publ_author_name
'Choquesillo-Lazarte, Duane'
'Nemec, Vinko'
'Cin\<ci\'c, Dominik'

_publ_section_title
;
 Halogen bonded cocrystals of active pharmaceutical ingredients:
 pyrazinamide, lidocaine and pentoxifylline in combination with
 haloperfluorinated compounds
;
_journal_name_full CrystEngComm
_journal_paper_doi 10.1039/C7CE01252G
_journal_year 2017
_chemical_formula_moiety '2(C5 H5 N3 O), C6 F4 I2'
_chemical_formula_sum 'C16 H10 F4 I2 N6 O2'
_chemical_formula_weight 648.10
_chemical_melting_point 440.15
_space_group_crystal_system triclinic
_space_group_IT_number 2
_space_group_name_Hall '-P 1'
_space_group_name_H-M_alt 'P -1'
_symmetry_space_group_name_Hall '-P 1'
_symmetry_space_group_name_H-M 'P -1'
_atom_sites_solution_hydrogens geom
_audit_creation_date 2016-11-05
_audit_creation_method
;
Olex2 1.2
(compiled 2016.09.09 svn.r3337 for OlexSys, GUI svn.r5227)
;
_audit_update_record
;
2017-07-26 deposited with the CCDC.
2017-08-02 downloaded from the CCDC.
;
_cell_angle_alpha 85.616(2)
_cell_angle_beta 89.138(2)
_cell_angle_gamma 80.700(2)
_cell_formula_units_Z 1
_cell_length_a 5.6157(3)
_cell_length_b 5.8013(3)
_cell_length_c 15.5403(8)
_cell_measurement_reflns_used 4865
_cell_measurement_temperature 293(2)
_cell_measurement_theta_max 27.535
_cell_measurement_theta_min 3.569
_cell_volume 498.16(5)
_computing_cell_refinement 'Bruker Apex3, 2016'
_computing_data_collection 'Bruker Apex3, 2016'
_computing_data_reduction 'SAINT v8.34A (Bruker, 2013)'
_computing_molecular_graphics 'Olex2 (Dolomanov et al., 2009)'
_computing_publication_material 'Olex2 (Dolomanov et al., 2009)'
_computing_structure_refinement 'XL (Sheldrick, 2008)'
_computing_structure_solution 'XS (Sheldrick, 2008)'
_diffrn_ambient_temperature 293(2)
_diffrn_measured_fraction_theta_full 0.994
_diffrn_measured_fraction_theta_max 0.994
_diffrn_measurement_device_type 'Bruker D8 Venture'
_diffrn_measurement_method '\f and \w scans'
_diffrn_radiation_monochromator multilayer
_diffrn_radiation_type MoK\a
_diffrn_radiation_wavelength 0.71073
_diffrn_reflns_av_R_equivalents 0.0370
_diffrn_reflns_av_unetI/netI 0.0366
_diffrn_reflns_Laue_measured_fraction_full 0.994
_diffrn_reflns_Laue_measured_fraction_max 0.994
_diffrn_reflns_limit_h_max 7
_diffrn_reflns_limit_h_min -7
_diffrn_reflns_limit_k_max 7
_diffrn_reflns_limit_k_min -7
_diffrn_reflns_limit_l_max 20
_diffrn_reflns_limit_l_min -20
_diffrn_reflns_number 8448
_diffrn_reflns_point_group_measured_fraction_full 0.994
_diffrn_reflns_point_group_measured_fraction_max 0.994
_diffrn_reflns_theta_full 25.242
_diffrn_reflns_theta_max 27.546
_diffrn_reflns_theta_min 2.629
_diffrn_source 'high brilliance microfocus sealed tube'
_diffrn_standards_number 0
_exptl_absorpt_coefficient_mu 3.220
_exptl_absorpt_correction_T_max 0.7456
_exptl_absorpt_correction_T_min 0.5162
_exptl_absorpt_correction_type multi-scan
_exptl_absorpt_process_details
;
SADABS-2014/5 (Bruker,2014/5) was used for absorption correction.
wR2(int) was 0.0986 before and 0.0539 after correction.
The Ratio of minimum to maximum transmission is 0.6923.
The \l/2 correction factor is Not present.
;
_exptl_crystal_colour 'clear colourless'
_exptl_crystal_colour_lustre clear
_exptl_crystal_colour_primary colourless
_exptl_crystal_density_diffrn 2.160
_exptl_crystal_description block
_exptl_crystal_F_000 306
_exptl_crystal_size_max 0.12
_exptl_crystal_size_mid 0.1
_exptl_crystal_size_min 0.1
_refine_diff_density_max 0.571
_refine_diff_density_min -0.682
_refine_diff_density_rms 0.104
_refine_ls_extinction_method none
_refine_ls_goodness_of_fit_ref 1.109
_refine_ls_hydrogen_treatment constr
_refine_ls_matrix_type full
_refine_ls_number_parameters 136
_refine_ls_number_reflns 2295
_refine_ls_number_restraints 0
_refine_ls_restrained_S_all 1.109
_refine_ls_R_factor_all 0.0356
_refine_ls_R_factor_gt 0.0278
_refine_ls_shift/su_max 0.000
_refine_ls_shift/su_mean 0.000
_refine_ls_structure_factor_coef Fsqd
_refine_ls_weighting_details 'w=1/[\s^2^(Fo^2^)+(0.0156P)^2^+0.3377P] where P=(Fo^2^+2Fc^2^)/3'
_refine_ls_weighting_scheme calc
_refine_ls_wR_factor_gt 0.0593
_refine_ls_wR_factor_ref 0.0620
_reflns_Friedel_coverage 0.000
_reflns_number_gt 2009
_reflns_number_total 2295
_reflns_threshold_expression 'I > 2\s(I)'
_cod_data_source_file c7ce01252g2.cif
_cod_data_source_block PZA_TFIB
_cod_database_code 7228839
_shelx_space_group_comment
;
The symmetry employed for this shelxl refinement is uniquely defined
by the following loop, which should always be used as a source of
symmetry information in preference to the above space-group names.
They are only intended as comments.
;
_shelx_estimated_absorpt_t_max 0.739
_shelx_estimated_absorpt_t_min 0.699
_olex2_refinement_description
;
1. Fixed Uiso
 At 1.2 times of:
  All C(H) groups, All N(H,H) groups
2.a Aromatic/amide H refined with riding coordinates:
 C3(H3), C4(H4), C5(H5)
2.b X=CH2 refined with riding coordinates:
 N1(H1A,H1B)
;
_shelx_shelxl_version_number 2014/7
_olex2_submission_special_instructions 'No special instructions were received'

loop_
_space_group_symop_operation_xyz
'x, y, z'
'-x, -y, -z'

loop_
_atom_site_label
_atom_site_type_symbol
_atom_site_fract_x
_atom_site_fract_y
_atom_site_fract_z
_atom_site_U_iso_or_equiv
_atom_site_adp_type
_atom_site_occupancy
_atom_site_site_symmetry_order
_atom_site_calc_flag
_atom_site_refinement_flags_posn
O1 O 1.2896(5) 0.3589(5) 0.0725(2) 0.0667(8) Uani 1 1 d .
N1 N 1.2777(6) 0.7434(7) 0.0329(2) 0.0658(10) Uani 1 1 d .
H1A H 1.4049 0.7181 0.0013 0.079 Uiso 1 1 calc R
H1B H 1.2043 0.8842 0.0370 0.079 Uiso 1 1 calc R
N2 N 0.8705(6) 0.8529(5) 0.1247(2) 0.0529(7) Uani 1 1 d .
N3 N 0.6886(5) 0.5110(5) 0.22987(19) 0.0481(7) Uani 1 1 d .
C1 C 1.1952(6) 0.5665(7) 0.0749(2) 0.0481(8) Uani 1 1 d .
C2 C 0.9737(6) 0.6284(6) 0.1289(2) 0.0403(7) Uani 1 1 d .
C3 C 0.6733(7) 0.9021(7) 0.1727(3) 0.0571(9) Uani 1 1 d .
H3 H 0.5930 1.0557 0.1712 0.069 Uiso 1 1 calc R
C4 C 0.5848(7) 0.7320(7) 0.2245(2) 0.0516(9) Uani 1 1 d .
H4 H 0.4465 0.7747 0.2570 0.062 Uiso 1 1 calc R
C5 C 0.8829(6) 0.4605(6) 0.1809(2) 0.0453(8) Uani 1 1 d .
H5 H 0.9604 0.3060 0.1817 0.054 Uiso 1 1 calc R
I1 I 0.38069(4) 0.27845(4) 0.36228(2) 0.04695(10) Uani 1 1 d .
F1 F 0.2397(4) 0.3204(4) 0.56222(15) 0.0658(6) Uani 1 1 d .
F2 F -0.0420(4) 0.0992(4) 0.66724(13) 0.0609(6) Uani 1 1 d .
C6 C 0.1502(5) 0.1160(5) 0.4448(2) 0.0363(7) Uani 1 1 d .
C7 C 0.1217(6) 0.1627(6) 0.5299(2) 0.0411(7) Uani 1 1 d .
C8 C -0.0248(6) 0.0487(6) 0.5842(2) 0.0391(7) Uani 1 1 d .

loop_
_atom_site_aniso_label
_atom_site_aniso_U_11
_atom_site_aniso_U_22
_atom_site_aniso_U_33
_atom_site_aniso_U_23
_atom_site_aniso_U_13
_atom_site_aniso_U_12
O1 0.0574(16) 0.0671(19) 0.0726(19) 0.0042(15) 0.0258(14) -0.0078(15)
N1 0.0503(18) 0.075(2) 0.068(2) 0.0205(18) 0.0212(16) -0.0125(17)
N2 0.0551(17) 0.0450(17) 0.0588(18) 0.0088(14) 0.0120(14) -0.0154(14)
N3 0.0543(17) 0.0437(16) 0.0485(16) 0.0004(13) 0.0160(13) -0.0178(14)
C1 0.0398(17) 0.065(2) 0.0393(18) 0.0070(16) 0.0036(14) -0.0124(17)
C2 0.0391(16) 0.0480(19) 0.0362(16) 0.0022(14) 0.0036(13) -0.0168(14)
C3 0.059(2) 0.0404(19) 0.071(3) -0.0007(18) 0.0132(19) -0.0100(17)
C4 0.054(2) 0.051(2) 0.053(2) -0.0083(16) 0.0172(16) -0.0160(17)
C5 0.0503(19) 0.0378(17) 0.0477(19) 0.0029(14) 0.0078(15) -0.0099(15)
I1 0.04204(13) 0.04090(14) 0.05737(16) 0.00690(9) 0.01058(9) -0.01097(9)
F1 0.0774(15) 0.0683(15) 0.0648(14) -0.0193(12) 0.0102(11) -0.0460(13)
F2 0.0709(14) 0.0772(15) 0.0422(11) -0.0152(10) 0.0126(10) -0.0312(12)
C6 0.0336(15) 0.0321(15) 0.0421(17) 0.0062(13) 0.0043(12) -0.0065(12)
C7 0.0404(16) 0.0352(16) 0.0510(19) -0.0057(14) 0.0006(14) -0.0146(13)
C8 0.0404(16) 0.0401(17) 0.0371(16) -0.0021(13) 0.0030(13) -0.0087(14)

loop_
_atom_type_symbol
_atom_type_description
_atom_type_scat_dispersion_real
_atom_type_scat_dispersion_imag
_atom_type_scat_source
C C 0.0033 0.0016 'International Tables Vol C Tables 4.2.6.8 and 6.1.1.4'
H H 0.0000 0.0000 'International Tables Vol C Tables 4.2.6.8 and 6.1.1.4'
F F 0.0171 0.0103 'International Tables Vol C Tables 4.2.6.8 and 6.1.1.4'
I I -0.4742 1.8119 'International Tables Vol C Tables 4.2.6.8 and 6.1.1.4'
N N 0.0061 0.0033 'International Tables Vol C Tables 4.2.6.8 and 6.1.1.4'
O O 0.0106 0.0060 'International Tables Vol C Tables 4.2.6.8 and 6.1.1.4'

loop_
_geom_angle_atom_site_label_1
_geom_angle_atom_site_label_2
_geom_angle_atom_site_label_3
_geom_angle
_geom_angle_site_symmetry_1
_geom_angle_site_symmetry_3
H1A N1 H1B 120.0 . .
C1 N1 H1A 120.0 . .
C1 N1 H1B 120.0 . .
C3 N2 C2 115.8(3) . .
C4 N3 C5 115.8(3) . .
O1 C1 N1 124.2(3) . .
O1 C1 C2 119.8(3) . .
N1 C1 C2 116.1(3) . .
N2 C2 C1 117.2(3) . .
N2 C2 C5 121.7(3) . .
C5 C2 C1 121.1(3) . .
N2 C3 H3 119.1 . .
N2 C3 C4 121.8(3) . .
C4 C3 H3 119.1 . .
N3 C4 C3 122.5(3) . .
N3 C4 H4 118.7 . .
C3 C4 H4 118.7 . .
N3 C5 C2 122.3(3) . .
N3 C5 H5 118.8 . .
C2 C5 H5 118.8 . .
C7 C6 I1 122.0(2) . .
C7 C6 C8 117.2(3) . 2_556
C8 C6 I1 120.8(2) 2_556 .
F1 C7 C6 120.2(3) . .
F1 C7 C8 118.5(3) . .
C6 C7 C8 121.3(3) . .
F2 C8 C6 120.0(3) . 2_556
F2 C8 C7 118.5(3) . .
C7 C8 C6 121.5(3) . 2_556

loop_
_geom_bond_atom_site_label_1
_geom_bond_atom_site_label_2
_geom_bond_distance
_geom_bond_site_symmetry_2
O1 C1 1.238(5) .
N1 H1A 0.8600 .
N1 H1B 0.8600 .
N1 C1 1.318(5) .
N2 C2 1.334(5) .
N2 C3 1.330(5) .
N3 C4 1.317(5) .
N3 C5 1.328(4) .
C1 C2 1.500(5) .
C2 C5 1.374(4) .
C3 H3 0.9300 .
C3 C4 1.377(5) .
C4 H4 0.9300 .
C5 H5 0.9300 .
I1 C6 2.090(3) .
F1 C7 1.344(4) .
F2 C8 1.344(4) .
C6 C7 1.372(5) .
C6 C8 1.380(5) 2_556
C7 C8 1.377(4) .
C8 C6 1.380(5) 2_556

loop_
_geom_hbond_atom_site_label_D
_geom_hbond_atom_site_label_H
_geom_hbond_atom_site_label_A
_geom_hbond_distance_DH
_geom_hbond_distance_HA
_geom_hbond_distance_DA
_geom_hbond_angle_DHA
_geom_hbond_site_symmetry_A
N1 H1A O1 0.86 2.06 2.916(4) 177.3 2_865
C3 H3 O1 0.93 2.65 3.423(5) 140.4 1_465
C4 H4 F2 0.93 2.57 3.495(4) 174.4 2_566
